data_7011410
loop_
_publ_author_name
'Canales, Silvia'
'Crespo, Olga'
'Fortea, Angela'
'Gimeno, M. Concepci\'on'
'Jones, Peter G.'
'Laguna, Antonio'

_publ_section_title
;
 Gold and silver complexes with the ligands Fc(SPh)2 and Fc(SePh)2 (Fc
 = (\h5-C5H4)2Fe)
;
_journal_issue 10
_journal_name_full 'Journal of the Chemical Society, Dalton Transactions'
_journal_page_first 2250
_journal_paper_doi 10.1039/b111459j
_journal_year 2002
_chemical_formula_sum 'C58 H18 Au2 F30 Fe S2'
_chemical_formula_weight 1798.63
_chemical_name_systematic
; 
? 
;
_space_group_IT_number 14
_symmetry_cell_setting monoclinic
_symmetry_space_group_name_Hall '-P 2ybc'
_symmetry_space_group_name_H-M 'P 1 21/c 1'
_atom_sites_solution_hydrogens geom
_atom_sites_solution_primary Patterson
_atom_sites_solution_secondary difmap
_audit_creation_method SHELXL-97
_cell_angle_alpha 90.00
_cell_angle_beta 94.836(3)
_cell_angle_gamma 90.00
_cell_formula_units_Z 2
_cell_length_a 10.6032(12)
_cell_length_b 9.6844(10)
_cell_length_c 27.385(3)
_cell_measurement_reflns_used 6242
_cell_measurement_temperature 143(2)
_cell_measurement_theta_max 56
_cell_measurement_theta_min 2
_cell_volume 2802.0(5)
_computing_cell_refinement 'Bruker SAINT'
_computing_data_collection 'Bruker SMART'
_computing_data_reduction 'Bruker SAINT'
_computing_molecular_graphics 'Siemens XP'
_computing_publication_material SHELXL-97
_computing_structure_refinement 'SHELXL-97 (Sheldrick, 1997)'
_computing_structure_solution 'SHELXS-97 (Sheldrick, 1990)'
_diffrn_ambient_temperature 143(2)
_diffrn_detector_area_resol_mean 8.192
_diffrn_measured_fraction_theta_full 1.000
_diffrn_measured_fraction_theta_max 0.999
_diffrn_measurement_device_type 'Bruker SMART 1000 CCD'
_diffrn_measurement_method '/w-scans & /f-scans'
_diffrn_radiation_monochromator graphite
_diffrn_radiation_source 'fine-focus sealed tube'
_diffrn_radiation_type MoK\a
_diffrn_radiation_wavelength 0.71073
_diffrn_reflns_av_R_equivalents 0.0912
_diffrn_reflns_av_sigmaI/netI 0.0518
_diffrn_reflns_limit_h_max 14
_diffrn_reflns_limit_h_min -14
_diffrn_reflns_limit_k_max 12
_diffrn_reflns_limit_k_min -12
_diffrn_reflns_limit_l_max 36
_diffrn_reflns_limit_l_min -36
_diffrn_reflns_number 44196
_diffrn_reflns_theta_full 28.00
_diffrn_reflns_theta_max 28.28
_diffrn_reflns_theta_min 1.49
_exptl_absorpt_coefficient_mu 5.694
_exptl_absorpt_correction_T_max 0.797
_exptl_absorpt_correction_T_min 0.287
_exptl_absorpt_correction_type numerical
_exptl_absorpt_process_details XPREP
_exptl_crystal_colour Yellow
_exptl_crystal_density_diffrn 2.132
_exptl_crystal_density_method 'not measured'
_exptl_crystal_description Lath
_exptl_crystal_F_000 1704
_exptl_crystal_size_max 0.48
_exptl_crystal_size_mid 0.12
_exptl_crystal_size_min 0.04
_refine_diff_density_max 1.511
_refine_diff_density_min -1.032
_refine_diff_density_rms 0.125
_refine_ls_extinction_method none
_refine_ls_goodness_of_fit_ref 1.008
_refine_ls_hydrogen_treatment riding
_refine_ls_matrix_type full
_refine_ls_number_parameters 421
_refine_ls_number_reflns 6940
_refine_ls_number_restraints 132
_refine_ls_restrained_S_all 1.000
_refine_ls_R_factor_all 0.0530
_refine_ls_R_factor_gt 0.0283
_refine_ls_shift/su_max 0.003
_refine_ls_shift/su_mean 0.000
_refine_ls_structure_factor_coef Fsqd
_refine_ls_weighting_details 'calc w=1/[\s^2^(Fo^2^)+(0.0257P)^2^+0.4008P] where P=(Fo^2^+2Fc^2^)/3'
_refine_ls_weighting_scheme calc
_refine_ls_wR_factor_gt 0.0582
_refine_ls_wR_factor_ref 0.0664
_reflns_number_gt 5170
_reflns_number_total 6940
_reflns_threshold_expression >2sigma(I)
_cod_data_source_file b111459j.txt
_cod_data_source_block Luzson
_cod_depositor_comments
;
The following automatic conversions were performed:
'_symmetry_cell_setting' value 'Monoclinic' changed to 'monoclinic'
according to '/home/saulius/struct/CIF-dictionaries/cif_core.dic'
dictionary named 'cif_core.dic' version 2.4.1 from
2010-06-29.

'_exptl_absorpt_correction_type' value 'Numerical' changed to
'numerical' according to
'/home/saulius/struct/CIF-dictionaries/cif_core.dic' dictionary named
'cif_core.dic' version 2.4.1 from 2010-06-29.

Automatic conversion script
Id: cif_fix_enum 1527 2010-12-29 10:47:43Z saulius 
;
_cod_original_sg_symbol_H-M 'P 21/c'
_cod_database_code 7011410

loop_
_symmetry_equiv_pos_as_xyz
'x, y, z'
'-x, y+1/2, -z+1/2'
'-x, -y, -z'
'x, -y-1/2, z-1/2'

loop_
_atom_site_label
_atom_site_type_symbol
_atom_site_fract_x
_atom_site_fract_y
_atom_site_fract_z
_atom_site_U_iso_or_equiv
_atom_site_adp_type
_atom_site_occupancy
_atom_site_symmetry_multiplicity
_atom_site_calc_flag
_atom_site_refinement_flags
_atom_site_disorder_assembly
_atom_site_disorder_group
Au Au 0.364753(14) 0.424616(14) 0.609357(5) 0.02478(5) Uani 1 1 d . . .
Fe Fe 0.5000 0.0000 0.5000 0.0329(2) Uani 1 2 d S . .
S S 0.51447(9) 0.29637(10) 0.56787(4) 0.0276(2) Uani 1 1 d . . .
C1 C 0.4320(4) 0.1626(4) 0.53534(14) 0.0280(9) Uani 1 1 d DU . .
C2 C 0.3767(4) 0.0387(4) 0.55199(16) 0.0347(10) Uani 1 1 d DU . .
H2 H 0.3825 0.0051 0.5847 0.042 Uiso 1 1 calc R . .
C3 C 0.3116(4) -0.0248(6) 0.5109(2) 0.0515(13) Uani 1 1 d DU . .
H3 H 0.2669 -0.1098 0.5111 0.062 Uiso 1 1 calc R . .
C4 C 0.3238(5) 0.0580(6) 0.46973(19) 0.0603(16) Uani 1 1 d DU . .
H4 H 0.2878 0.0391 0.4375 0.072 Uiso 1 1 calc R . .
C5 C 0.3989(4) 0.1750(5) 0.48412(15) 0.0452(12) Uani 1 1 d DU . .
H5 H 0.4225 0.2477 0.4634 0.054 Uiso 1 1 calc R . .
C11 C 0.6237(4) 0.2147(4) 0.61211(14) 0.0285(9) Uani 1 1 d DU . .
C12 C 0.7503(4) 0.2436(5) 0.60762(17) 0.0457(12) Uani 1 1 d DU . .
H12 H 0.7745 0.3033 0.5825 0.055 Uiso 1 1 calc R . .
C13 C 0.8409(5) 0.1837(6) 0.6405(2) 0.0609(15) Uani 1 1 d DU . .
H13 H 0.9280 0.2041 0.6387 0.073 Uiso 1 1 calc R . .
C14 C 0.8042(5) 0.0952(6) 0.67564(17) 0.0579(15) Uani 1 1 d DU . .
H14 H 0.8664 0.0512 0.6973 0.070 Uiso 1 1 calc R . .
C15 C 0.6793(5) 0.0696(6) 0.67974(18) 0.0558(14) Uani 1 1 d DU . .
H15 H 0.6557 0.0089 0.7047 0.067 Uiso 1 1 calc R . .
C16 C 0.5862(4) 0.1300(5) 0.64842(15) 0.0360(10) Uani 1 1 d DU . .
H16 H 0.4991 0.1135 0.6519 0.043 Uiso 1 1 calc R . .
C21 C 0.2433(4) 0.5516(4) 0.64108(14) 0.0288(9) Uani 1 1 d DU . .
C22 C 0.2486(4) 0.6936(4) 0.63235(15) 0.0344(10) Uani 1 1 d DU . .
C23 C 0.1698(4) 0.7847(4) 0.65276(16) 0.0396(11) Uani 1 1 d DU . .
C24 C 0.0834(4) 0.7384(4) 0.68345(16) 0.0398(11) Uani 1 1 d DU . .
C25 C 0.0750(4) 0.5972(4) 0.69298(16) 0.0359(10) Uani 1 1 d DU . .
C26 C 0.1538(4) 0.5081(4) 0.67157(15) 0.0328(9) Uani 1 1 d DU . .
F1 F 0.3338(3) 0.7424(2) 0.60280(9) 0.0432(6) Uani 1 1 d D . .
F2 F 0.1756(3) 0.9201(2) 0.64204(11) 0.0571(8) Uani 1 1 d D . .
F3 F 0.0088(3) 0.8275(3) 0.70495(11) 0.0577(8) Uani 1 1 d D . .
F4 F -0.0102(3) 0.5509(3) 0.72229(10) 0.0496(7) Uani 1 1 d D . .
F5 F 0.1432(2) 0.3723(2) 0.68137(10) 0.0429(6) Uani 1 1 d D . .
C31 C 0.5031(4) 0.4822(4) 0.66327(15) 0.0309(9) Uani 1 1 d DU . .
C32 C 0.5944(4) 0.5780(4) 0.65572(18) 0.0458(12) Uani 1 1 d DU . .
C33 C 0.6843(4) 0.6236(4) 0.6924(2) 0.0543(15) Uani 1 1 d DU . .
C34 C 0.6834(4) 0.5678(5) 0.73827(18) 0.0492(13) Uani 1 1 d DU . .
C35 C 0.5947(4) 0.4699(5) 0.74712(17) 0.0443(12) Uani 1 1 d DU . .
C36 C 0.5059(4) 0.4306(4) 0.71018(15) 0.0347(9) Uani 1 1 d DU . .
F6 F 0.6003(3) 0.6333(4) 0.61056(13) 0.0830(12) Uani 1 1 d D . .
F7 F 0.7689(3) 0.7193(3) 0.68227(15) 0.0967(14) Uani 1 1 d D . .
F8 F 0.7688(3) 0.6095(3) 0.77384(12) 0.0710(10) Uani 1 1 d D . .
F9 F 0.5937(3) 0.4151(4) 0.79239(10) 0.0687(10) Uani 1 1 d D . .
F10 F 0.4194(2) 0.3359(3) 0.72102(9) 0.0494(7) Uani 1 1 d D . .
C41 C 0.2198(4) 0.3698(4) 0.55747(14) 0.0251(8) Uani 1 1 d DU . .
C42 C 0.1964(4) 0.4379(4) 0.51366(14) 0.0289(9) Uani 1 1 d DU . .
C43 C 0.1047(4) 0.3957(4) 0.47795(15) 0.0355(10) Uani 1 1 d DU . .
C44 C 0.0323(4) 0.2813(4) 0.48655(15) 0.0344(10) Uani 1 1 d DU . .
C45 C 0.0518(4) 0.2119(4) 0.52998(15) 0.0325(9) Uani 1 1 d DU . .
C46 C 0.1454(4) 0.2566(4) 0.56444(13) 0.0263(8) Uani 1 1 d DU . .
F11 F 0.2665(3) 0.5507(2) 0.50403(9) 0.0435(7) Uani 1 1 d D . .
F12 F 0.0859(3) 0.4647(3) 0.43528(9) 0.0550(8) Uani 1 1 d D . .
F13 F -0.0581(3) 0.2399(3) 0.45234(10) 0.0563(8) Uani 1 1 d D . .
F14 F -0.0191(3) 0.1004(3) 0.53832(10) 0.0492(7) Uani 1 1 d D . .
F15 F 0.1640(2) 0.1820(2) 0.60612(8) 0.0372(6) Uani 1 1 d D . .

loop_
_atom_site_aniso_label
_atom_site_aniso_U_11
_atom_site_aniso_U_22
_atom_site_aniso_U_33
_atom_site_aniso_U_23
_atom_site_aniso_U_13
_atom_site_aniso_U_12
Au 0.02065(8) 0.01955(7) 0.03245(9) 0.00534(7) -0.00766(5) -0.00263(7)
Fe 0.0164(4) 0.0533(6) 0.0280(4) -0.0108(4) -0.0041(3) 0.0049(4)
S 0.0191(5) 0.0301(5) 0.0328(5) 0.0099(4) -0.0023(4) -0.0026(4)
C1 0.019(2) 0.039(2) 0.025(2) -0.0023(17) -0.0013(16) 0.0032(17)
C2 0.022(2) 0.038(2) 0.045(2) -0.0123(18) 0.0098(18) -0.0035(18)
C3 0.017(2) 0.068(3) 0.069(3) -0.035(3) 0.002(2) 0.000(2)
C4 0.027(3) 0.103(5) 0.048(3) -0.038(3) -0.019(2) 0.025(3)
C5 0.036(3) 0.072(3) 0.027(2) 0.000(2) -0.0040(19) 0.022(2)
C11 0.024(2) 0.030(2) 0.030(2) -0.0038(17) -0.0067(17) 0.0052(17)
C12 0.028(2) 0.059(3) 0.049(3) 0.002(2) -0.004(2) 0.002(2)
C13 0.029(3) 0.090(4) 0.061(4) -0.015(3) -0.014(2) 0.014(3)
C14 0.053(3) 0.086(4) 0.032(3) -0.007(2) -0.016(2) 0.038(3)
C15 0.063(3) 0.066(4) 0.037(3) 0.011(2) -0.002(2) 0.027(3)
C16 0.037(3) 0.042(2) 0.028(2) 0.0051(18) -0.0032(18) 0.009(2)
C21 0.027(2) 0.022(2) 0.035(2) 0.0008(16) -0.0145(17) 0.0036(16)
C22 0.034(2) 0.026(2) 0.041(3) 0.0030(18) -0.0127(19) -0.0002(18)
C23 0.046(3) 0.0182(19) 0.051(3) -0.0027(18) -0.019(2) 0.0027(19)
C24 0.039(3) 0.026(2) 0.051(3) -0.013(2) -0.016(2) 0.011(2)
C25 0.031(2) 0.035(2) 0.040(3) -0.0013(18) -0.0084(19) 0.0054(19)
C26 0.032(2) 0.022(2) 0.041(2) 0.0044(18) -0.0124(19) 0.0031(17)
F1 0.0520(17) 0.0225(12) 0.0551(16) 0.0086(11) 0.0037(13) -0.0056(12)
F2 0.064(2) 0.0199(12) 0.084(2) 0.0002(13) -0.0152(16) 0.0019(14)
F3 0.0497(18) 0.0402(16) 0.081(2) -0.0218(14) -0.0044(15) 0.0143(14)
F4 0.0462(17) 0.0490(17) 0.0545(17) -0.0003(13) 0.0106(14) 0.0094(14)
F5 0.0424(16) 0.0233(12) 0.0641(18) 0.0099(12) 0.0104(13) 0.0029(12)
C31 0.027(2) 0.0207(18) 0.043(2) 0.0005(17) -0.0128(18) 0.0001(17)
C32 0.038(3) 0.032(2) 0.063(3) 0.014(2) -0.023(2) -0.007(2)
C33 0.036(3) 0.025(2) 0.095(4) 0.009(2) -0.036(3) -0.009(2)
C34 0.036(3) 0.037(2) 0.069(3) -0.018(2) -0.028(2) 0.007(2)
C35 0.028(3) 0.062(3) 0.040(3) -0.009(2) -0.009(2) 0.007(2)
C36 0.027(2) 0.035(2) 0.040(2) -0.0067(19) -0.0073(18) 0.004(2)
F6 0.057(2) 0.091(2) 0.093(3) 0.064(2) -0.0410(18) -0.0464(19)
F7 0.065(2) 0.059(2) 0.154(4) 0.046(2) -0.063(2) -0.0406(19)
F8 0.0440(19) 0.075(2) 0.087(2) -0.0351(18) -0.0368(16) 0.0053(16)
F9 0.0450(18) 0.125(3) 0.0339(16) -0.0031(17) -0.0123(13) 0.0001(19)
F10 0.0349(15) 0.073(2) 0.0393(15) 0.0096(13) -0.0032(12) -0.0130(15)
C41 0.021(2) 0.0238(18) 0.029(2) 0.0021(16) -0.0040(16) 0.0017(16)
C42 0.026(2) 0.032(2) 0.028(2) 0.0047(17) 0.0004(16) 0.0043(18)
C43 0.031(2) 0.044(3) 0.031(2) 0.0050(18) -0.0056(17) 0.0123(19)
C44 0.020(2) 0.045(2) 0.036(2) -0.0106(19) -0.0099(17) 0.0061(19)
C45 0.023(2) 0.033(2) 0.042(2) -0.0076(18) 0.0020(18) -0.0061(18)
C46 0.023(2) 0.031(2) 0.024(2) 0.0002(16) -0.0039(15) -0.0021(17)
F11 0.0498(17) 0.0399(15) 0.0400(15) 0.0154(11) -0.0009(12) -0.0065(12)
F12 0.063(2) 0.0641(19) 0.0338(15) 0.0112(13) -0.0178(13) 0.0108(16)
F13 0.0375(16) 0.076(2) 0.0502(17) -0.0145(15) -0.0238(13) -0.0028(16)
F14 0.0385(16) 0.0563(18) 0.0523(17) -0.0141(13) 0.0009(13) -0.0267(13)
F15 0.0436(16) 0.0317(13) 0.0351(14) 0.0089(10) -0.0046(11) -0.0128(11)

loop_
_atom_type_symbol
_atom_type_description
_atom_type_scat_dispersion_real
_atom_type_scat_dispersion_imag
_atom_type_scat_source
C C 0.0033 0.0016 'International Tables Vol C Tables 4.2.6.8 and 6.1.1.4'
H H 0.0000 0.0000 'International Tables Vol C Tables 4.2.6.8 and 6.1.1.4'
F F 0.0171 0.0103 'International Tables Vol C Tables 4.2.6.8 and 6.1.1.4'
S S 0.1246 0.1234 'International Tables Vol C Tables 4.2.6.8 and 6.1.1.4'
Fe Fe 0.3463 0.8444 'International Tables Vol C Tables 4.2.6.8 and 6.1.1.4'
Au Au -2.0133 8.8022 'International Tables Vol C Tables 4.2.6.8 and 6.1.1.4'

loop_
_exptl_crystal_face_index_h
_exptl_crystal_face_index_k
_exptl_crystal_face_index_l
_exptl_crystal_face_perp_dist
-1.00 0.00 0.00 0.2510
1.00 0.00 0.00 0.2350
0.00 -1.00 0.00 0.0580
0.00 1.00 0.00 0.0640
0.00 0.00 1.00 0.0180
0.00 0.00 -1.00 0.0220

loop_
_geom_angle_atom_site_label_1
_geom_angle_atom_site_label_2
_geom_angle_atom_site_label_3
_geom_angle
_geom_angle_site_symmetry_1
_geom_angle_site_symmetry_3
_geom_angle_publ_flag
C21 Au C31 88.18(15) . . y
C21 Au C41 89.30(15) . . y
C31 Au C41 177.31(15) . . y
C21 Au S 174.03(11) . . y
C31 Au S 91.16(12) . . y
C41 Au S 91.44(11) . . y
C1 Fe C1 180.00(18) 3_656 . ?
C1 Fe C5 41.16(15) 3_656 3_656 ?
C1 Fe C5 138.84(15) . 3_656 ?
C1 Fe C5 138.84(15) 3_656 . ?
C1 Fe C5 41.16(15) . . ?
C5 Fe C5 180.0(2) 3_656 . ?
C1 Fe C2 41.16(15) 3_656 3_656 ?
C1 Fe C2 138.84(15) . 3_656 ?
C5 Fe C2 68.90(18) 3_656 3_656 ?
C5 Fe C2 111.10(19) . 3_656 ?
C1 Fe C2 138.84(15) 3_656 . ?
C1 Fe C2 41.16(15) . . ?
C5 Fe C2 111.10(19) 3_656 . ?
C5 Fe C2 68.90(18) . . ?
C2 Fe C2 180.000(1) 3_656 . ?
C1 Fe C4 111.68(18) 3_656 . ?
C1 Fe C4 68.32(17) . . ?
C5 Fe C4 139.3(2) 3_656 . ?
C5 Fe C4 40.7(2) . . ?
C2 Fe C4 112.42(19) 3_656 . ?
C2 Fe C4 67.58(19) . . ?
C1 Fe C4 68.32(17) 3_656 3_656 ?
C1 Fe C4 111.68(18) . 3_656 ?
C5 Fe C4 40.7(2) 3_656 3_656 ?
C5 Fe C4 139.3(2) . 3_656 ?
C2 Fe C4 67.58(19) 3_656 3_656 ?
C2 Fe C4 112.42(19) . 3_656 ?
C4 Fe C4 180.0(3) . 3_656 ?
C1 Fe C3 68.32(18) 3_656 3_656 ?
C1 Fe C3 111.68(18) . 3_656 ?
C5 Fe C3 68.1(2) 3_656 3_656 ?
C5 Fe C3 111.9(2) . 3_656 ?
C2 Fe C3 40.20(17) 3_656 3_656 ?
C2 Fe C3 139.80(17) . 3_656 ?
C4 Fe C3 140.3(2) . 3_656 ?
C4 Fe C3 39.7(2) 3_656 3_656 ?
C1 Fe C3 111.68(18) 3_656 . ?
C1 Fe C3 68.32(18) . . ?
C5 Fe C3 111.9(2) 3_656 . ?
C5 Fe C3 68.1(2) . . ?
C2 Fe C3 139.80(17) 3_656 . ?
C2 Fe C3 40.20(17) . . ?
C4 Fe C3 39.7(2) . . ?
C4 Fe C3 140.3(2) 3_656 . ?
C3 Fe C3 180.000(1) 3_656 . ?
C1 S C11 106.42(18) . . ?
C1 S Au 107.63(13) . . y
C11 S Au 109.11(13) . . y
C5 C1 C2 108.2(4) . . ?
C5 C1 S 120.5(3) . . ?
C2 C1 S 131.0(3) . . ?
C5 C1 Fe 70.1(2) . . ?
C2 C1 Fe 70.7(2) . . ?
S C1 Fe 129.5(2) . . ?
C3 C2 C1 107.3(4) . . ?
C3 C2 Fe 70.3(3) . . ?
C1 C2 Fe 68.1(2) . . ?
C4 C3 C2 108.8(5) . . ?
C4 C3 Fe 70.1(3) . . ?
C2 C3 Fe 69.5(2) . . ?
C3 C4 C5 108.7(4) . . ?
C3 C4 Fe 70.2(3) . . ?
C5 C4 Fe 68.7(3) . . ?
C4 C5 C1 107.0(4) . . ?
C4 C5 Fe 70.6(3) . . ?
C1 C5 Fe 68.7(2) . . ?
C16 C11 C12 121.7(4) . . ?
C16 C11 S 123.0(3) . . ?
C12 C11 S 115.3(3) . . ?
C11 C12 C13 118.7(5) . . ?
C14 C13 C12 119.7(5) . . ?
C15 C14 C13 120.5(5) . . ?
C14 C15 C16 121.4(5) . . ?
C11 C16 C15 117.8(5) . . ?
C26 C21 C22 116.3(4) . . ?
C26 C21 Au 124.5(3) . . ?
C22 C21 Au 119.2(3) . . ?
F1 C22 C23 118.9(4) . . ?
F1 C22 C21 119.1(4) . . ?
C23 C22 C21 122.0(4) . . ?
F2 C23 C22 119.9(4) . . ?
F2 C23 C24 119.8(4) . . ?
C22 C23 C24 120.2(4) . . ?
F3 C24 C23 120.6(4) . . ?
F3 C24 C25 119.9(4) . . ?
C23 C24 C25 119.5(4) . . ?
F4 C25 C26 121.0(4) . . ?
F4 C25 C24 119.9(4) . . ?
C26 C25 C24 119.1(4) . . ?
F5 C26 C25 117.8(4) . . ?
F5 C26 C21 119.4(4) . . ?
C25 C26 C21 122.8(4) . . ?
C32 C31 C36 115.3(4) . . ?
C32 C31 Au 122.9(3) . . ?
C36 C31 Au 121.8(3) . . ?
F6 C32 C31 119.6(4) . . ?
F6 C32 C33 116.8(4) . . ?
C31 C32 C33 123.6(4) . . ?
F7 C33 C34 121.4(4) . . ?
F7 C33 C32 120.0(5) . . ?
C34 C33 C32 118.6(4) . . ?
F8 C34 C33 119.6(4) . . ?
F8 C34 C35 120.9(5) . . ?
C33 C34 C35 119.5(4) . . ?
F9 C35 C34 119.5(4) . . ?
F9 C35 C36 120.6(4) . . ?
C34 C35 C36 119.9(4) . . ?
F10 C36 C35 117.5(4) . . ?
F10 C36 C31 119.4(4) . . ?
C35 C36 C31 123.0(4) . . ?
C46 C41 C42 116.2(4) . . ?
C46 C41 Au 120.7(3) . . ?
C42 C41 Au 123.0(3) . . ?
F11 C42 C41 119.6(3) . . ?
F11 C42 C43 117.7(3) . . ?
C41 C42 C43 122.7(4) . . ?
F12 C43 C44 120.2(4) . . ?
F12 C43 C42 120.7(4) . . ?
C44 C43 C42 119.1(4) . . ?
F13 C44 C45 120.4(4) . . ?
F13 C44 C43 119.7(4) . . ?
C45 C44 C43 119.9(4) . . ?
F14 C45 C44 119.7(4) . . ?
F14 C45 C46 121.0(4) . . ?
C44 C45 C46 119.2(4) . . ?
F15 C46 C41 120.0(3) . . ?
F15 C46 C45 117.1(3) . . ?
C41 C46 C45 122.9(4) . . ?

loop_
_geom_bond_atom_site_label_1
_geom_bond_atom_site_label_2
_geom_bond_distance
_geom_bond_site_symmetry_2
_geom_bond_publ_flag
Au C21 2.028(4) . y
Au C31 2.068(4) . y
Au C41 2.073(4) . y
Au S 2.3786(11) . y
Fe C1 2.013(4) 3_656 ?
Fe C1 2.013(4) . ?
Fe C5 2.033(5) 3_656 ?
Fe C5 2.033(5) . ?
Fe C2 2.047(4) 3_656 ?
Fe C2 2.047(4) . ?
Fe C4 2.057(5) . ?
Fe C4 2.057(5) 3_656 ?
Fe C3 2.058(5) 3_656 ?
Fe C3 2.058(5) . ?
S C1 1.762(4) . ?
S C11 1.788(4) . y
C1 C5 1.422(5) . ?
C1 C2 1.428(6) . ?
C2 C3 1.411(6) . ?
C3 C4 1.397(8) . ?
C4 C5 1.421(7) . ?
C11 C16 1.374(5) . ?
C11 C12 1.387(6) . ?
C12 C13 1.388(6) . ?
C13 C14 1.369(7) . ?
C14 C15 1.361(7) . ?
C15 C16 1.382(6) . ?
C21 C26 1.382(6) . ?
C21 C22 1.398(5) . ?
C22 F1 1.348(5) . ?
C22 C23 1.366(6) . ?
C23 F2 1.346(4) . ?
C23 C24 1.370(6) . ?
C24 F3 1.340(5) . ?
C24 C25 1.397(5) . ?
C25 F4 1.335(5) . ?
C25 C26 1.367(6) . ?
C26 F5 1.348(4) . ?
C31 C32 1.369(6) . ?
C31 C36 1.376(5) . ?
C32 F6 1.354(5) . ?
C32 C33 1.397(6) . ?
C33 F7 1.335(5) . ?
C33 C34 1.368(7) . ?
C34 F8 1.335(5) . ?
C34 C35 1.371(6) . ?
C35 F9 1.349(5) . ?
C35 C36 1.376(6) . ?
C36 F10 1.348(5) . ?
C41 C46 1.373(5) . ?
C41 C42 1.373(5) . ?
C42 F11 1.359(4) . ?
C42 C43 1.382(6) . ?
C43 F12 1.347(5) . ?
C43 C44 1.380(6) . ?
C44 F13 1.344(4) . ?
C44 C45 1.367(5) . ?
C45 F14 1.346(4) . ?
C45 C46 1.380(5) . ?
C46 F15 1.351(4) . ?
